data_7025299
loop_
_publ_author_name
'Costes, Jean-Pierre'
'Vendier, Laure'
'Wernsdorfer, Wolfgang'

_publ_section_title
;
 Metalloligands for designing single-molecule and single-chain magnets
;
_journal_issue 20
_journal_name_full 'Dalton Transactions'
_journal_page_first 4886
_journal_paper_doi 10.1039/b926739e
_journal_volume 39
_journal_year 2010
_chemical_compound_source 'synthesis as described'
_chemical_formula_moiety 'C70 H110 Cu2 Gd2 N4 O14'
_chemical_formula_sum 'C70 H110 Cu2 Gd2 N4 O14'
_chemical_formula_weight 1673.2
_chemical_name_systematic
;
?
;
_space_group_IT_number 14
_symmetry_cell_setting monoclinic
_symmetry_Int_Tables_number 14
_symmetry_space_group_name_Hall '-P 2ybc'
_symmetry_space_group_name_H-M 'P 1 21/c 1'
_atom_sites_solution_hydrogens geom
_atom_sites_solution_primary direct
_atom_sites_solution_secondary difmap
_cell_angle_alpha 90
_cell_angle_beta 102.668(3)
_cell_angle_gamma 90
_cell_formula_units_Z 4
_cell_length_a 17.7804(6)
_cell_length_b 17.976(5)
_cell_length_c 24.1499(7)
_cell_measurement_reflns_used 13138
_cell_measurement_temperature 180(2)
_cell_measurement_theta_max 32.2479
_cell_measurement_theta_min 2.5749
_cell_measurement_wavelength 0.71073
_cell_volume 7531(2)
_computing_cell_refinement 'CrysAlis RED, Oxford Diffraction Ltd.'
_computing_data_collection 'CrysAlis CCD, Oxford Diffraction Ltd.'
_computing_data_reduction 'CrysAlis RED, Oxford Diffraction Ltd.'
_computing_molecular_graphics 'Ortep-3 for Windows (Farrugia, 1997)'
_computing_publication_material 'WinGX publication routines (Farrugia, 1999)'
_computing_structure_refinement 'SHELXL-97 (Sheldrick, 2008)'
_computing_structure_solution 'SIR92 (Giacovazzo et al, 1993)'
_diffrn_ambient_temperature 180(2)
_diffrn_measured_fraction_theta_full 0.999
_diffrn_measured_fraction_theta_max 0.999
_diffrn_measurement_device_type 'Oxford-Diffraction XCALIBUR'
_diffrn_measurement_method \w-\f
_diffrn_orient_matrix_UB_11 -0.0006831893
_diffrn_orient_matrix_UB_12 0.0322267102
_diffrn_orient_matrix_UB_13 0.0168626809
_diffrn_orient_matrix_UB_21 0.01496018
_diffrn_orient_matrix_UB_22 -0.0210005977
_diffrn_orient_matrix_UB_23 0.0248380616
_diffrn_orient_matrix_UB_31 0.0380695821
_diffrn_orient_matrix_UB_32 0.0089204786
_diffrn_orient_matrix_UB_33 -0.0024125221
_diffrn_radiation_monochromator graphite
_diffrn_radiation_source 'fine-focus sealed tube'
_diffrn_radiation_type MoK\a
_diffrn_radiation_wavelength 0.71073
_diffrn_reflns_av_R_equivalents 0.0834
_diffrn_reflns_av_unetI/netI 0.1114
_diffrn_reflns_limit_h_max 22
_diffrn_reflns_limit_h_min -15
_diffrn_reflns_limit_k_max 22
_diffrn_reflns_limit_k_min -22
_diffrn_reflns_limit_l_max 30
_diffrn_reflns_limit_l_min -30
_diffrn_reflns_number 58482
_diffrn_reflns_theta_full 26.37
_diffrn_reflns_theta_max 26.37
_diffrn_reflns_theta_min 2.58
_diffrn_standards_decay_% 0
_diffrn_standards_interval_count 0
_diffrn_standards_interval_time 0
_diffrn_standards_number 0
_exptl_absorpt_coefficient_mu 2.357
_exptl_absorpt_correction_T_max 0.839
_exptl_absorpt_correction_T_min 0.531
_exptl_absorpt_correction_type multi-scan
_exptl_absorpt_process_details
;
CrysAlis RED, Oxford Diffraction Ltd.,
Version 1.171.32.27 (release 29-05-2008 CrysAlis171 .NET)
(compiled May 29 2008,13:12:44)
Empirical absorption correction using spherical harmonics,
implemented in SCALE3 ABSPACK scaling algorithm.
;
_exptl_crystal_colour 'light purple'
_exptl_crystal_density_diffrn 1.476
_exptl_crystal_density_method 'not measured'
_exptl_crystal_description needle
_exptl_crystal_F_000 3424
_exptl_crystal_size_max 0.25
_exptl_crystal_size_mid 0.07
_exptl_crystal_size_min 0.07
_refine_diff_density_max 0.789
_refine_diff_density_min -0.697
_refine_diff_density_rms 0.113
_refine_ls_extinction_method none
_refine_ls_goodness_of_fit_ref 0.788
_refine_ls_hydrogen_treatment constr
_refine_ls_matrix_type full
_refine_ls_number_parameters 851
_refine_ls_number_reflns 15389
_refine_ls_number_restraints 0
_refine_ls_restrained_S_all 0.788
_refine_ls_R_factor_all 0.0842
_refine_ls_R_factor_gt 0.0341
_refine_ls_shift/su_max 0.004
_refine_ls_shift/su_mean 0
_refine_ls_structure_factor_coef Fsqd
_refine_ls_weighting_details 'calc w=1/[\s^2^(Fo^2^)+(0.0161P)^2^+0.0000P] where P=(Fo^2^+2Fc^2^)/3'
_refine_ls_weighting_scheme calc
_refine_ls_wR_factor_gt 0.0479
_refine_ls_wR_factor_ref 0.0544
_reflns_number_gt 9060
_reflns_number_total 15389
_reflns_threshold_expression >2\s(I)
_cod_data_source_file b926739e.txt
_cod_data_source_block complex3
_cod_original_sg_symbol_H-M 'P 21/c'
_cod_database_code 7025299

loop_
_symmetry_equiv_pos_as_xyz
'x, y, z'
'-x, y+1/2, -z+1/2'
'-x, -y, -z'
'x, -y-1/2, z-1/2'

loop_
_atom_site_label
_atom_site_type_symbol
_atom_site_fract_x
_atom_site_fract_y
_atom_site_fract_z
_atom_site_U_iso_or_equiv
_atom_site_adp_type
_atom_site_occupancy
_atom_site_symmetry_multiplicity
_atom_site_calc_flag
_atom_site_refinement_flags
_atom_site_disorder_assembly
_atom_site_disorder_group
C1 C 1.6737(2) 0.0409(2) 0.46679(17) 0.0253(10) Uani 1 1 d . . .
H1A H 1.6443 0.0226 0.4297 0.03 Uiso 1 1 calc R . .
H1B H 1.7228 0.0131 0.4769 0.03 Uiso 1 1 calc R . .
C2 C 1.6891(2) 0.1233(2) 0.46379(19) 0.0335(11) Uani 1 1 d . . .
H2A H 1.7281 0.1391 0.4976 0.04 Uiso 1 1 calc R . .
H2B H 1.709 0.1346 0.4295 0.04 Uiso 1 1 calc R . .
C3 C 1.6189(2) 0.2423(2) 0.47589(18) 0.0318(11) Uani 1 1 d . . .
H3A H 1.6276 0.2724 0.4435 0.038 Uiso 1 1 calc R . .
H3B H 1.6612 0.2526 0.5092 0.038 Uiso 1 1 calc R . .
C4 C 1.5424(3) 0.2619(2) 0.48911(18) 0.0289(11) Uani 1 1 d . . .
H4 H 1.5022 0.2604 0.4529 0.035 Uiso 1 1 calc R . .
C5 C 1.5423(2) 0.3391(2) 0.51446(18) 0.0340(11) Uani 1 1 d . . .
H5A H 1.4897 0.3501 0.5195 0.041 Uiso 1 1 calc R . .
H5B H 1.5771 0.3389 0.5526 0.041 Uiso 1 1 calc R . .
C6 C 1.5670(3) 0.4010(2) 0.4800(2) 0.0522(15) Uani 1 1 d . . .
H6A H 1.622 0.3958 0.4804 0.078 Uiso 1 1 calc R . .
H6B H 1.5579 0.4491 0.4965 0.078 Uiso 1 1 calc R . .
H6C H 1.5371 0.3982 0.4408 0.078 Uiso 1 1 calc R . .
C7 C 1.6149(2) -0.0377(2) 0.52340(16) 0.0182(9) Uani 1 1 d . . .
C8 C 1.5737(2) -0.0491(2) 0.57014(16) 0.0167(9) Uani 1 1 d . . .
C9 C 1.5830(2) -0.1191(2) 0.59627(17) 0.0234(10) Uani 1 1 d . . .
H9 H 1.6117 -0.1561 0.5818 0.028 Uiso 1 1 calc R . .
C10 C 1.5523(2) -0.1359(2) 0.64178(18) 0.0301(11) Uani 1 1 d . . .
H10 H 1.56 -0.1837 0.659 0.036 Uiso 1 1 calc R . .
C11 C 1.5100(2) -0.0825(2) 0.66246(17) 0.0271(11) Uani 1 1 d . . .
H11 H 1.4886 -0.0934 0.6943 0.032 Uiso 1 1 calc R . .
C12 C 1.4987(2) -0.0145(2) 0.63778(15) 0.0207(10) Uani 1 1 d . . .
H12 H 1.4688 0.0211 0.6525 0.025 Uiso 1 1 calc R . .
C13 C 1.5299(2) 0.0049(2) 0.59129(16) 0.0186(9) Uani 1 1 d . . .
C14 C 1.3506(2) 0.1171(2) 0.67550(18) 0.0235(10) Uani 1 1 d . A .
C15 C 1.4136(2) 0.1346(2) 0.71753(18) 0.0266(10) Uani 1 1 d . . .
H15 H 1.4089 0.1283 0.7557 0.032 Uiso 1 1 calc R . .
C16 C 1.4830(2) 0.1607(2) 0.70904(17) 0.0222(10) Uani 1 1 d . A .
C17 C 1.2772(2) 0.0860(3) 0.68961(18) 0.0325(11) Uani 1 1 d . . .
C18A C 1.2833(5) 0.0694(4) 0.7529(3) 0.0390(12) Uani 0.73 1 d P A 1
H18A H 1.2937 0.1156 0.7748 0.058 Uiso 0.73 1 calc PR A 1
H18B H 1.3253 0.034 0.7662 0.058 Uiso 0.73 1 calc PR A 1
H18C H 1.2347 0.0479 0.7582 0.058 Uiso 0.73 1 calc PR A 1
C19A C 1.2605(6) 0.0116(7) 0.6585(3) 0.0390(12) Uani 0.73 1 d P A 1
H19A H 1.217 -0.0129 0.6699 0.058 Uiso 0.73 1 calc PR A 1
H19B H 1.3062 -0.0203 0.6681 0.058 Uiso 0.73 1 calc PR A 1
H19C H 1.2476 0.0204 0.6174 0.058 Uiso 0.73 1 calc PR A 1
C20A C 1.2101(6) 0.1344(7) 0.6674(4) 0.0390(12) Uani 0.73 1 d P A 1
H20A H 1.2176 0.1827 0.6867 0.058 Uiso 0.73 1 calc PR A 1
H20B H 1.1632 0.1109 0.6743 0.058 Uiso 0.73 1 calc PR A 1
H20C H 1.2049 0.1417 0.6265 0.058 Uiso 0.73 1 calc PR A 1
C18B C 1.2764(13) 0.1013(10) 0.7510(10) 0.0390(12) Uani 0.27 1 d P A 2
H18D H 1.2791 0.155 0.7578 0.058 Uiso 0.27 1 calc PR A 2
H18E H 1.3209 0.077 0.7755 0.058 Uiso 0.27 1 calc PR A 2
H18F H 1.2287 0.0816 0.7594 0.058 Uiso 0.27 1 calc PR A 2
C19B C 1.2709(17) 0.0046(19) 0.6736(10) 0.0390(12) Uani 0.27 1 d P A 2
H19D H 1.2234 -0.016 0.6817 0.058 Uiso 0.27 1 calc PR A 2
H19E H 1.3154 -0.0223 0.6958 0.058 Uiso 0.27 1 calc PR A 2
H19F H 1.2698 -0.0007 0.6331 0.058 Uiso 0.27 1 calc PR A 2
C20B C 1.2156(16) 0.1447(19) 0.6551(11) 0.0390(12) Uani 0.27 1 d P A 2
H20D H 1.1659 0.138 0.6657 0.058 Uiso 0.27 1 calc PR A 2
H20E H 1.2092 0.1361 0.6143 0.058 Uiso 0.27 1 calc PR A 2
H20F H 1.2342 0.1954 0.6643 0.058 Uiso 0.27 1 calc PR A 2
C21 C 1.5504(2) 0.1777(2) 0.75917(16) 0.0264(10) Uani 1 1 d . . .
C22 C 1.6194(2) 0.1337(2) 0.74993(19) 0.0405(13) Uani 1 1 d . . .
H22A H 1.6296 0.1462 0.7128 0.061 Uiso 1 1 calc R . .
H22B H 1.6085 0.0804 0.7513 0.061 Uiso 1 1 calc R . .
H22C H 1.6646 0.1461 0.7797 0.061 Uiso 1 1 calc R . .
C23 C 1.5671(3) 0.2605(2) 0.75807(19) 0.0442(13) Uani 1 1 d . . .
H23A H 1.6123 0.2725 0.788 0.066 Uiso 1 1 calc R . .
H23B H 1.5225 0.2886 0.7644 0.066 Uiso 1 1 calc R . .
H23C H 1.5773 0.274 0.7211 0.066 Uiso 1 1 calc R . .
C24 C 1.5344(3) 0.1583(3) 0.81695(17) 0.0432(13) Uani 1 1 d . . .
H24A H 1.5232 0.105 0.8183 0.065 Uiso 1 1 calc R . .
H24B H 1.49 0.1869 0.823 0.065 Uiso 1 1 calc R . .
H24C H 1.5797 0.1704 0.8468 0.065 Uiso 1 1 calc R . .
C25 C 1.3279(2) 0.3194(2) 0.49458(17) 0.0263(10) Uani 1 1 d . A .
C26 C 1.3340(2) 0.3665(2) 0.54074(18) 0.0317(11) Uani 1 1 d . . .
H26 H 1.3102 0.414 0.5345 0.038 Uiso 1 1 calc R . .
C27 C 1.3725(2) 0.3490(2) 0.59522(17) 0.0254(10) Uani 1 1 d . A .
C28 C 1.2903(3) 0.3495(2) 0.43523(18) 0.0351(12) Uani 1 1 d . . .
C29A C 1.3513(6) 0.4058(6) 0.4177(4) 0.0375(17) Uani 0.53 1 d P B 1
H29A H 1.3314 0.4236 0.3789 0.056 Uiso 0.53 1 calc PR B 1
H29B H 1.4004 0.3799 0.4197 0.056 Uiso 0.53 1 calc PR B 1
H29C H 1.3595 0.4482 0.4439 0.056 Uiso 0.53 1 calc PR B 1
C30A C 1.2914(14) 0.2913(13) 0.3915(12) 0.0375(17) Uani 0.53 1 d P B 1
H30A H 1.2707 0.2448 0.4031 0.056 Uiso 0.53 1 calc PR B 1
H30B H 1.3445 0.2834 0.3876 0.056 Uiso 0.53 1 calc PR B 1
H30C H 1.2597 0.3076 0.355 0.056 Uiso 0.53 1 calc PR B 1
C31A C 1.2179(7) 0.3856(6) 0.4295(5) 0.0375(17) Uani 0.53 1 d P B 1
H31A H 1.224 0.43 0.4536 0.056 Uiso 0.53 1 calc PR B 1
H31B H 1.1811 0.3516 0.441 0.056 Uiso 0.53 1 calc PR B 1
H31C H 1.1986 0.4003 0.3898 0.056 Uiso 0.53 1 calc PR B 1
C29B C 1.3251(7) 0.4210(6) 0.4250(5) 0.0375(17) Uani 0.47 1 d P B 2
H29D H 1.3044 0.4368 0.3858 0.056 Uiso 0.47 1 calc PR B 2
H29E H 1.3811 0.4153 0.4312 0.056 Uiso 0.47 1 calc PR B 2
H29F H 1.313 0.4586 0.4511 0.056 Uiso 0.47 1 calc PR B 2
C30B C 1.2784(16) 0.2869(14) 0.3903(13) 0.0375(17) Uani 0.47 1 d P B 2
H30D H 1.2455 0.2481 0.4009 0.056 Uiso 0.47 1 calc PR B 2
H30E H 1.3285 0.2655 0.3884 0.056 Uiso 0.47 1 calc PR B 2
H30F H 1.2538 0.3074 0.3532 0.056 Uiso 0.47 1 calc PR B 2
C31B C 1.2007(9) 0.3698(7) 0.4411(5) 0.0375(17) Uani 0.47 1 d P B 2
H31D H 1.2026 0.4064 0.4714 0.056 Uiso 0.47 1 calc PR B 2
H31E H 1.1753 0.3244 0.4501 0.056 Uiso 0.47 1 calc PR B 2
H31F H 1.1718 0.3904 0.4051 0.056 Uiso 0.47 1 calc PR B 2
C32 C 1.3807(3) 0.4038(2) 0.64429(18) 0.0309(11) Uani 1 1 d . . .
C33 C 1.4648(3) 0.4265(2) 0.6607(2) 0.0461(14) Uani 1 1 d . . .
H33A H 1.4732 0.4579 0.6946 0.069 Uiso 1 1 calc R . .
H33B H 1.4785 0.4542 0.6294 0.069 Uiso 1 1 calc R . .
H33C H 1.497 0.3819 0.6686 0.069 Uiso 1 1 calc R . .
C34 C 1.3309(3) 0.4727(2) 0.62980(19) 0.0486(14) Uani 1 1 d . . .
H34A H 1.2765 0.4581 0.6191 0.073 Uiso 1 1 calc R . .
H34B H 1.3452 0.4989 0.598 0.073 Uiso 1 1 calc R . .
H34C H 1.3388 0.5057 0.6629 0.073 Uiso 1 1 calc R . .
C35 C 1.3583(3) 0.3638(2) 0.69403(18) 0.0432(13) Uani 1 1 d . . .
H35A H 1.3665 0.3971 0.7269 0.065 Uiso 1 1 calc R . .
H35B H 1.3902 0.3192 0.7036 0.065 Uiso 1 1 calc R . .
H35C H 1.3039 0.3494 0.6835 0.065 Uiso 1 1 calc R . .
C40 C 1.9038(2) -0.1543(2) 0.50459(17) 0.0291(11) Uani 1 1 d . . .
H40A H 1.9573 -0.1672 0.5238 0.035 Uiso 1 1 calc R . .
H40B H 1.8863 -0.1898 0.4731 0.035 Uiso 1 1 calc R . .
C41 C 1.8518(3) -0.1580(2) 0.54583(18) 0.0345(11) Uani 1 1 d . . .
H41A H 1.7972 -0.1576 0.5252 0.041 Uiso 1 1 calc R . .
H41B H 1.8615 -0.2044 0.5683 0.041 Uiso 1 1 calc R . .
C42 C 1.8122(2) -0.0697(2) 0.61528(18) 0.0288(11) Uani 1 1 d . . .
H42A H 1.8154 -0.1021 0.6489 0.035 Uiso 1 1 calc R . .
H42B H 1.7594 -0.0736 0.5914 0.035 Uiso 1 1 calc R . .
C43 C 1.8291(2) 0.0103(2) 0.63402(17) 0.0270(10) Uani 1 1 d . . .
H43 H 1.8763 0.0108 0.6654 0.032 Uiso 1 1 calc R . .
C44 C 1.7651(3) 0.0440(2) 0.65557(19) 0.0351(12) Uani 1 1 d . . .
H44A H 1.7191 0.0469 0.624 0.042 Uiso 1 1 calc R . .
H44B H 1.7796 0.0955 0.668 0.042 Uiso 1 1 calc R . .
C45 C 1.7435(3) 0.0022(3) 0.7046(2) 0.0562(16) Uani 1 1 d . . .
H45A H 1.7275 -0.0485 0.6925 0.084 Uiso 1 1 calc R . .
H45B H 1.7009 0.0279 0.7163 0.084 Uiso 1 1 calc R . .
H45C H 1.7881 0.0002 0.7367 0.084 Uiso 1 1 calc R . .
C46 C 1.9047(2) 0.0755(2) 0.44117(17) 0.0218(10) Uani 1 1 d . . .
C47 C 1.8962(2) 0.1405(2) 0.40941(17) 0.0290(11) Uani 1 1 d . . .
H47 H 1.8769 0.1837 0.4243 0.035 Uiso 1 1 calc R . .
C48 C 1.9148(2) 0.1446(2) 0.35726(18) 0.0335(11) Uani 1 1 d . . .
H48 H 1.9074 0.1897 0.3363 0.04 Uiso 1 1 calc R . .
C49 C 1.9443(2) 0.0830(2) 0.33541(18) 0.0336(12) Uani 1 1 d . . .
H49 H 1.9587 0.0857 0.2998 0.04 Uiso 1 1 calc R . .
C50 C 1.9526(2) 0.0181(2) 0.36561(17) 0.0252(10) Uani 1 1 d . . .
H50 H 1.9727 -0.0242 0.3503 0.03 Uiso 1 1 calc R . .
C51 C 1.9323(2) 0.0118(2) 0.41855(16) 0.0201(10) Uani 1 1 d . . .
C52 C 1.7971(2) 0.2954(2) 0.60089(18) 0.0275(11) Uani 1 1 d . C .
C53 C 1.8099(2) 0.3397(2) 0.55635(18) 0.0320(11) Uani 1 1 d . . .
H53 H 1.7974 0.3911 0.5569 0.038 Uiso 1 1 calc R . .
C74 C 2.0624(2) 0.0639(2) 0.55722(17) 0.0224(10) Uani 1 1 d . . .
C54 C 1.8391(2) 0.3144(2) 0.51201(18) 0.0287(11) Uani 1 1 d . C .
C55 C 1.7691(3) 0.3303(3) 0.65049(18) 0.0365(11) Uani 1 1 d . . .
C56A C 1.7083(4) 0.2771(4) 0.6648(3) 0.0553(12) Uani 0.74 1 d P C 1
H56A H 1.6891 0.2971 0.6968 0.083 Uiso 0.74 1 calc PR C 1
H56B H 1.7316 0.2282 0.675 0.083 Uiso 0.74 1 calc PR C 1
H56C H 1.6654 0.2721 0.6317 0.083 Uiso 0.74 1 calc PR C 1
C57A C 1.7320(4) 0.4061(4) 0.6361(3) 0.0553(12) Uani 0.74 1 d P C 1
H57A H 1.6924 0.4026 0.6009 0.083 Uiso 0.74 1 calc PR C 1
H57B H 1.7713 0.4421 0.6312 0.083 Uiso 0.74 1 calc PR C 1
H57C H 1.7082 0.4225 0.667 0.083 Uiso 0.74 1 calc PR C 1
C58A C 1.8365(4) 0.3343(4) 0.6978(3) 0.0553(12) Uani 0.74 1 d P C 1
H58A H 1.8747 0.3683 0.6879 0.083 Uiso 0.74 1 calc PR C 1
H58B H 1.8593 0.2846 0.7053 0.083 Uiso 0.74 1 calc PR C 1
H58C H 1.8208 0.3526 0.7317 0.083 Uiso 0.74 1 calc PR C 1
C56B C 1.7764(13) 0.2787(11) 0.7038(8) 0.0553(12) Uani 0.26 1 d P C 2
H56D H 1.7575 0.3053 0.7335 0.083 Uiso 0.26 1 calc PR C 2
H56E H 1.8306 0.2652 0.7181 0.083 Uiso 0.26 1 calc PR C 2
H56F H 1.7458 0.2336 0.6932 0.083 Uiso 0.26 1 calc PR C 2
C57B C 1.6977(12) 0.3683(12) 0.6394(9) 0.0553(12) Uani 0.26 1 d P C 2
H57D H 1.6925 0.396 0.6732 0.083 Uiso 0.26 1 calc PR C 2
H57E H 1.6556 0.3322 0.6295 0.083 Uiso 0.26 1 calc PR C 2
H57F H 1.6956 0.4029 0.6077 0.083 Uiso 0.26 1 calc PR C 2
C58B C 1.8334(12) 0.3950(11) 0.6820(8) 0.0553(12) Uani 0.26 1 d P C 2
H58D H 1.8304 0.4385 0.6572 0.083 Uiso 0.26 1 calc PR C 2
H58E H 1.8856 0.3741 0.6888 0.083 Uiso 0.26 1 calc PR C 2
H58F H 1.8217 0.4099 0.7182 0.083 Uiso 0.26 1 calc PR C 2
C59 C 1.8493(3) 0.3665(2) 0.46374(18) 0.0327(11) Uani 1 1 d . . .
C60 C 1.7902(3) 0.3444(3) 0.41046(18) 0.0467(13) Uani 1 1 d . . .
H60A H 1.7966 0.2917 0.4022 0.07 Uiso 1 1 calc R . .
H60B H 1.7979 0.3746 0.3784 0.07 Uiso 1 1 calc R . .
H60C H 1.7381 0.3528 0.4165 0.07 Uiso 1 1 calc R . .
C61 C 1.9302(3) 0.3566(3) 0.45441(19) 0.0468(14) Uani 1 1 d . . .
H61A H 1.9677 0.368 0.4896 0.07 Uiso 1 1 calc R . .
H61B H 1.9381 0.3902 0.4243 0.07 Uiso 1 1 calc R . .
H61C H 1.9372 0.305 0.4433 0.07 Uiso 1 1 calc R . .
C62 C 1.8377(3) 0.4481(2) 0.4759(2) 0.0532(15) Uani 1 1 d . . .
H62A H 1.7848 0.4559 0.4802 0.08 Uiso 1 1 calc R . .
H62B H 1.847 0.4784 0.4443 0.08 Uiso 1 1 calc R . .
H62C H 1.8739 0.4626 0.5109 0.08 Uiso 1 1 calc R . .
C63 C 2.0271(2) 0.2823(2) 0.6519(2) 0.0295(11) Uani 1 1 d . C .
C64 C 2.0333(2) 0.2474(2) 0.70385(19) 0.0346(12) Uani 1 1 d . . .
H64 H 2.0671 0.2687 0.7359 0.042 Uiso 1 1 calc R . .
C65 C 1.9935(2) 0.1837(2) 0.71228(17) 0.0273(10) Uani 1 1 d . C .
C66 C 2.0748(3) 0.3515(2) 0.6452(2) 0.0412(13) Uani 1 1 d . . .
C67A C 2.1220(13) 0.3403(9) 0.6033(9) 0.0480(15) Uani 0.56 1 d P D 1
H67A H 2.0887 0.327 0.5667 0.072 Uiso 0.56 1 calc PR D 1
H67B H 2.159 0.3 0.6159 0.072 Uiso 0.56 1 calc PR D 1
H67C H 2.1499 0.3862 0.5992 0.072 Uiso 0.56 1 calc PR D 1
C68A C 2.1238(5) 0.3822(4) 0.6981(4) 0.0480(15) Uani 0.56 1 d P D 1
H68A H 2.1537 0.4244 0.6887 0.072 Uiso 0.56 1 calc PR D 1
H68B H 2.1591 0.3436 0.7171 0.072 Uiso 0.56 1 calc PR D 1
H68C H 2.091 0.399 0.7234 0.072 Uiso 0.56 1 calc PR D 1
C69A C 2.0121(8) 0.4131(8) 0.6192(6) 0.0480(15) Uani 0.56 1 d P D 1
H69A H 1.9832 0.4274 0.6478 0.072 Uiso 0.56 1 calc PR D 1
H69B H 1.9765 0.3927 0.5858 0.072 Uiso 0.56 1 calc PR D 1
H69C H 2.0381 0.4569 0.6081 0.072 Uiso 0.56 1 calc PR D 1
C67B C 2.1169(18) 0.3295(12) 0.5960(13) 0.0480(15) Uani 0.44 1 d P D 2
H67D H 2.0807 0.3156 0.5634 0.072 Uiso 0.44 1 d P E 2
H67E H 2.1525 0.2895 0.6093 0.072 Uiso 0.44 1 d P F 2
H67F H 2.1465 0.3723 0.5883 0.072 Uiso 0.44 1 d P G 2
C68B C 2.1436(3) 0.3607(6) 0.7011(4) 0.048 Uani 0.44 1 d P D 2
H68D H 2.1809 0.3974 0.6936 0.072 Uiso 0.44 1 calc PR D 2
H68E H 2.1695 0.3127 0.7105 0.072 Uiso 0.44 1 calc PR D 2
H68F H 2.1221 0.3775 0.733 0.072 Uiso 0.44 1 calc PR D 2
C69B C 2.0301(10) 0.4175(9) 0.6360(7) 0.0480(15) Uani 0.44 1 d P D 2
H69D H 2.006 0.4259 0.6683 0.072 Uiso 0.44 1 calc PR D 2
H69E H 1.99 0.4123 0.6012 0.072 Uiso 0.44 1 calc PR D 2
H69F H 2.0634 0.4597 0.6322 0.072 Uiso 0.44 1 calc PR D 2
C70 C 2.0028(2) 0.1508(2) 0.77217(17) 0.0321(11) Uani 1 1 d . . .
C71A C 2.0347(5) 0.0731(9) 0.7710(5) 0.0397(16) Uani 0.6 1 d P H 1
H71A H 2.0829 0.0749 0.7576 0.06 Uiso 0.6 1 calc PR H 1
H71B H 1.9972 0.0419 0.7454 0.06 Uiso 0.6 1 calc PR H 1
H71C H 2.0449 0.0519 0.8094 0.06 Uiso 0.6 1 calc PR H 1
C72A C 1.9218(10) 0.1468(6) 0.7829(6) 0.0397(16) Uani 0.6 1 d P H 1
H72A H 1.9238 0.1261 0.8207 0.06 Uiso 0.6 1 calc PR H 1
H72B H 1.8897 0.1149 0.7542 0.06 Uiso 0.6 1 calc PR H 1
H72C H 1.8996 0.1969 0.7806 0.06 Uiso 0.6 1 calc PR H 1
C73A C 2.0463(13) 0.1934(7) 0.8212(6) 0.0397(16) Uani 0.6 1 d P H 1
H73A H 2.0454 0.1665 0.8563 0.06 Uiso 0.6 1 calc PR H 1
H73B H 2.0225 0.2424 0.8222 0.06 Uiso 0.6 1 calc PR H 1
H73C H 2.0997 0.1996 0.8175 0.06 Uiso 0.6 1 calc PR H 1
C71B C 2.0589(8) 0.0841(15) 0.7764(8) 0.0397(16) Uani 0.4 1 d P H 2
H71D H 2.1085 0.1014 0.77 0.06 Uiso 0.4 1 calc PR H 2
H71E H 2.0371 0.0469 0.7476 0.06 Uiso 0.4 1 calc PR H 2
H71F H 2.0664 0.0617 0.8142 0.06 Uiso 0.4 1 calc PR H 2
C72B C 1.9263(16) 0.1231(10) 0.7840(9) 0.0397(16) Uani 0.4 1 d P H 2
H72D H 1.9367 0.091 0.8176 0.06 Uiso 0.4 1 calc PR H 2
H72E H 1.8982 0.0949 0.7513 0.06 Uiso 0.4 1 calc PR H 2
H72F H 1.8952 0.1658 0.7908 0.06 Uiso 0.4 1 calc PR H 2
C73B C 2.0485(19) 0.2116(11) 0.8162(10) 0.0397(16) Uani 0.4 1 d P H 2
H73D H 2.0473 0.1969 0.8551 0.06 Uiso 0.4 1 calc PR H 2
H73E H 2.0239 0.2604 0.808 0.06 Uiso 0.4 1 calc PR H 2
H73F H 2.1022 0.2146 0.8123 0.06 Uiso 0.4 1 calc PR H 2
N1 N 1.62938(17) 0.03082(17) 0.51006(13) 0.0193(8) Uani 1 1 d . A .
N2 N 1.61701(18) 0.16227(18) 0.46158(13) 0.0255(8) Uani 1 1 d . A .
H2 H 1.585 0.1553 0.426 0.031 Uiso 1 1 calc R . .
N3 N 1.90070(19) -0.07861(17) 0.48290(14) 0.0231(8) Uani 1 1 d . . .
N4 N 1.8680(2) -0.09339(18) 0.58327(14) 0.0316(9) Uani 1 1 d . C .
H4B H 1.9155 -0.1 0.6081 0.038 Uiso 1 1 calc R . .
O1 O 1.51498(15) 0.07252(13) 0.56891(11) 0.0218(7) Uani 1 1 d . A .
O2 O 1.52321(15) 0.20819(13) 0.52641(11) 0.0240(7) Uani 1 1 d . A .
O3 O 1.63880(15) -0.09421(14) 0.50126(11) 0.0224(7) Uani 1 1 d . . .
O4 O 1.34839(15) 0.12342(15) 0.62288(11) 0.0261(7) Uani 1 1 d . . .
O5 O 1.49730(14) 0.17162(14) 0.66071(11) 0.0238(6) Uani 1 1 d . . .
O6 O 1.35211(16) 0.25361(15) 0.49761(11) 0.0286(7) Uani 1 1 d . . .
O7 O 1.40581(17) 0.28733(15) 0.60794(11) 0.0342(8) Uani 1 1 d . . .
O8 O 1.88586(15) 0.07856(13) 0.49164(11) 0.0229(7) Uani 1 1 d . C .
O9 O 1.84477(15) 0.05212(13) 0.58845(11) 0.0222(7) Uani 1 1 d . C .
O10 O 2.02427(15) 0.11321(15) 0.57683(11) 0.0285(7) Uani 1 1 d . . .
O11 O 1.81017(16) 0.22679(15) 0.60476(12) 0.0307(7) Uani 1 1 d . . .
O12 O 1.85920(16) 0.24744(15) 0.50664(11) 0.0278(7) Uani 1 1 d . . .
O13 O 1.98191(16) 0.26243(14) 0.60676(12) 0.0281(7) Uani 1 1 d . . .
O14 O 1.94922(15) 0.14819(14) 0.67368(11) 0.0274(7) Uani 1 1 d . . .
Cu1 Cu 1.57027(3) 0.11456(3) 0.51874(2) 0.02213(12) Uani 1 1 d . . .
Cu2 Cu 1.87495(3) -0.00847(3) 0.53303(2) 0.02425(13) Uani 1 1 d . . .
Gd1 Gd 1.424290(12) 0.175783(11) 0.568218(8) 0.01991(6) Uani 1 1 d . . .
Gd2 Gd 1.906578(12) 0.161075(11) 0.576467(8) 0.01982(5) Uani 1 1 d . C .

loop_
_atom_site_aniso_label
_atom_site_aniso_U_11
_atom_site_aniso_U_22
_atom_site_aniso_U_33
_atom_site_aniso_U_23
_atom_site_aniso_U_13
_atom_site_aniso_U_12
C1 0.024(3) 0.032(3) 0.022(2) 0.001(2) 0.011(2) 0.005(2)
C2 0.030(3) 0.032(3) 0.043(3) 0.004(2) 0.019(2) -0.003(2)
C3 0.038(3) 0.024(2) 0.037(3) 0.001(2) 0.015(2) -0.010(2)
C4 0.040(3) 0.018(2) 0.032(3) 0.005(2) 0.014(2) -0.002(2)
C5 0.039(3) 0.023(2) 0.042(3) -0.006(2) 0.013(2) -0.006(2)
C6 0.073(4) 0.018(3) 0.070(4) 0.005(3) 0.027(3) -0.006(3)
C7 0.013(2) 0.022(2) 0.017(2) -0.0015(18) -0.0044(19) 0.0039(19)
C8 0.017(2) 0.016(2) 0.014(2) -0.0031(17) -0.0022(19) -0.0029(18)
C9 0.031(3) 0.013(2) 0.025(2) -0.0041(18) 0.002(2) 0.0011(19)
C10 0.043(3) 0.018(2) 0.028(3) 0.0048(19) 0.005(2) 0.000(2)
C11 0.033(3) 0.026(3) 0.021(2) 0.0013(19) 0.005(2) -0.001(2)
C12 0.027(3) 0.020(2) 0.016(2) -0.0024(18) 0.007(2) -0.0006(19)
C13 0.021(2) 0.013(2) 0.018(2) 0.0010(18) -0.0018(19) -0.0008(19)
C14 0.027(3) 0.024(2) 0.022(2) 0.0019(19) 0.012(2) 0.008(2)
C15 0.024(3) 0.037(3) 0.020(2) -0.001(2) 0.007(2) -0.001(2)
C16 0.030(3) 0.010(2) 0.023(2) -0.0017(18) -0.002(2) 0.010(2)
C17 0.027(3) 0.048(3) 0.026(3) -0.002(2) 0.013(2) -0.002(2)
C18A 0.035(2) 0.049(3) 0.038(3) 0.010(3) 0.018(2) -0.005(2)
C19A 0.035(2) 0.049(3) 0.038(3) 0.010(3) 0.018(2) -0.005(2)
C20A 0.035(2) 0.049(3) 0.038(3) 0.010(3) 0.018(2) -0.005(2)
C18B 0.035(2) 0.049(3) 0.038(3) 0.010(3) 0.018(2) -0.005(2)
C19B 0.035(2) 0.049(3) 0.038(3) 0.010(3) 0.018(2) -0.005(2)
C20B 0.035(2) 0.049(3) 0.038(3) 0.010(3) 0.018(2) -0.005(2)
C21 0.028(3) 0.029(3) 0.021(2) -0.006(2) 0.002(2) 0.000(2)
C22 0.034(3) 0.045(3) 0.039(3) 0.001(2) -0.001(2) 0.010(2)
C23 0.044(3) 0.036(3) 0.047(3) -0.010(2) -0.004(3) 0.000(2)
C24 0.045(3) 0.056(3) 0.025(3) -0.004(2) -0.001(2) 0.002(3)
C25 0.028(3) 0.022(2) 0.025(2) 0.001(2) -0.002(2) -0.001(2)
C26 0.040(3) 0.020(2) 0.029(3) 0.002(2) -0.005(2) 0.008(2)
C27 0.029(3) 0.019(2) 0.029(3) -0.0008(19) 0.007(2) 0.004(2)
C28 0.050(3) 0.021(2) 0.027(3) 0.002(2) -0.008(2) 0.001(2)
C29A 0.051(5) 0.031(3) 0.027(2) 0.0061(16) 0.000(3) 0.001(2)
C30A 0.051(5) 0.031(3) 0.027(2) 0.0061(16) 0.000(3) 0.001(2)
C31A 0.051(5) 0.031(3) 0.027(2) 0.0061(16) 0.000(3) 0.001(2)
C29B 0.051(5) 0.031(3) 0.027(2) 0.0061(16) 0.000(3) 0.001(2)
C30B 0.051(5) 0.031(3) 0.027(2) 0.0061(16) 0.000(3) 0.001(2)
C31B 0.051(5) 0.031(3) 0.027(2) 0.0061(16) 0.000(3) 0.001(2)
C32 0.037(3) 0.021(2) 0.031(3) -0.005(2) -0.002(2) 0.009(2)
C33 0.053(4) 0.031(3) 0.049(3) -0.005(2) 0.000(3) -0.001(3)
C34 0.069(4) 0.034(3) 0.037(3) -0.009(2) 0.000(3) 0.020(3)
C35 0.054(3) 0.043(3) 0.029(3) -0.009(2) 0.002(3) 0.013(3)
C40 0.040(3) 0.017(2) 0.031(3) -0.0035(19) 0.009(2) 0.004(2)
C41 0.048(3) 0.016(2) 0.042(3) -0.002(2) 0.015(3) -0.004(2)
C42 0.029(3) 0.025(2) 0.034(3) 0.005(2) 0.011(2) 0.001(2)
C43 0.030(3) 0.032(3) 0.022(2) 0.002(2) 0.012(2) -0.003(2)
C44 0.041(3) 0.033(3) 0.036(3) 0.010(2) 0.018(3) 0.005(2)
C45 0.074(4) 0.050(3) 0.061(4) 0.019(3) 0.053(3) 0.025(3)
C46 0.021(2) 0.025(2) 0.018(2) -0.0032(19) 0.002(2) -0.008(2)
C47 0.040(3) 0.022(2) 0.025(3) 0.0012(19) 0.007(2) -0.002(2)
C48 0.043(3) 0.031(3) 0.028(3) 0.008(2) 0.009(2) -0.004(2)
C49 0.041(3) 0.044(3) 0.019(2) 0.002(2) 0.013(2) -0.003(2)
C50 0.022(3) 0.033(3) 0.023(2) -0.007(2) 0.009(2) -0.004(2)
C51 0.015(2) 0.027(2) 0.017(2) -0.0017(19) 0.0011(19) -0.0047(19)
C52 0.019(3) 0.032(3) 0.031(3) -0.003(2) 0.003(2) 0.003(2)
C53 0.038(3) 0.023(2) 0.037(3) 0.000(2) 0.011(2) 0.004(2)
C74 0.015(2) 0.030(3) 0.017(2) -0.007(2) -0.007(2) -0.002(2)
C54 0.028(3) 0.026(3) 0.028(3) 0.003(2) -0.002(2) 0.001(2)
C55 0.042(3) 0.035(3) 0.036(3) 0.002(2) 0.015(2) 0.013(3)
C56A 0.065(3) 0.060(3) 0.048(3) -0.006(2) 0.029(2) 0.018(3)
C57A 0.065(3) 0.060(3) 0.048(3) -0.006(2) 0.029(2) 0.018(3)
C58A 0.065(3) 0.060(3) 0.048(3) -0.006(2) 0.029(2) 0.018(3)
C56B 0.065(3) 0.060(3) 0.048(3) -0.006(2) 0.029(2) 0.018(3)
C57B 0.065(3) 0.060(3) 0.048(3) -0.006(2) 0.029(2) 0.018(3)
C58B 0.065(3) 0.060(3) 0.048(3) -0.006(2) 0.029(2) 0.018(3)
C59 0.045(3) 0.024(3) 0.030(3) 0.008(2) 0.010(2) 0.007(2)
C60 0.066(4) 0.039(3) 0.031(3) 0.010(2) 0.001(3) 0.005(3)
C61 0.064(4) 0.038(3) 0.041(3) 0.015(2) 0.019(3) 0.003(3)
C62 0.080(4) 0.029(3) 0.051(3) 0.016(2) 0.014(3) 0.006(3)
C63 0.022(3) 0.024(3) 0.042(3) -0.010(2) 0.006(2) -0.002(2)
C64 0.033(3) 0.033(3) 0.033(3) -0.009(2) -0.003(2) -0.004(2)
C65 0.026(3) 0.034(3) 0.022(2) -0.003(2) 0.004(2) 0.010(2)
C66 0.041(3) 0.033(3) 0.051(3) -0.010(2) 0.012(3) -0.012(2)
C67A 0.047(3) 0.032(3) 0.062(4) -0.013(3) 0.005(3) -0.017(3)
C68A 0.047(3) 0.032(3) 0.062(4) -0.013(3) 0.005(3) -0.017(3)
C69A 0.047(3) 0.032(3) 0.062(4) -0.013(3) 0.005(3) -0.017(3)
C67B 0.047(3) 0.032(3) 0.062(4) -0.013(3) 0.005(3) -0.017(3)
C68B 0.047 0.032 0.062 -0.013 0.005 -0.017
C69B 0.047(3) 0.032(3) 0.062(4) -0.013(3) 0.005(3) -0.017(3)
C70 0.032(3) 0.043(3) 0.020(2) -0.004(2) 0.003(2) 0.008(2)
C71A 0.049(2) 0.043(5) 0.025(2) 0.000(2) 0.005(2) 0.003(5)
C72A 0.049(2) 0.043(5) 0.025(2) 0.000(2) 0.005(2) 0.003(5)
C73A 0.049(2) 0.043(5) 0.025(2) 0.000(2) 0.005(2) 0.003(5)
C71B 0.049(2) 0.043(5) 0.025(2) 0.000(2) 0.005(2) 0.003(5)
C72B 0.049(2) 0.043(5) 0.025(2) 0.000(2) 0.005(2) 0.003(5)
C73B 0.049(2) 0.043(5) 0.025(2) 0.000(2) 0.005(2) 0.003(5)
N1 0.0176(19) 0.025(2) 0.0147(18) 0.0017(15) 0.0026(16) 0.0002(16)
N2 0.026(2) 0.026(2) 0.0247(19) -0.0003(17) 0.0067(17) -0.0008(18)
N3 0.027(2) 0.0168(19) 0.026(2) -0.0018(15) 0.0074(18) -0.0020(16)
N4 0.044(2) 0.025(2) 0.029(2) 0.0003(17) 0.013(2) 0.0005(18)
O1 0.0266(17) 0.0191(15) 0.0209(16) 0.0024(12) 0.0078(14) 0.0037(13)
O2 0.0355(18) 0.0149(14) 0.0254(16) 0.0037(12) 0.0149(15) 0.0009(13)
O3 0.0243(17) 0.0182(15) 0.0246(16) -0.0053(13) 0.0051(14) 0.0059(13)
O4 0.0281(17) 0.0365(17) 0.0164(16) -0.0012(13) 0.0109(14) -0.0032(14)
O5 0.0261(16) 0.0220(15) 0.0236(16) 0.0012(13) 0.0061(13) 0.0001(14)
O6 0.043(2) 0.0181(16) 0.0210(17) -0.0002(13) -0.0008(15) 0.0076(14)
O7 0.054(2) 0.0209(16) 0.0259(17) -0.0015(13) 0.0053(16) 0.0146(15)
O8 0.0386(18) 0.0170(15) 0.0154(15) 0.0002(12) 0.0107(14) -0.0024(13)
O9 0.0292(17) 0.0196(15) 0.0208(16) -0.0001(12) 0.0120(14) -0.0017(13)
O10 0.0278(17) 0.0323(17) 0.0258(17) -0.0061(14) 0.0068(14) 0.0068(14)
O11 0.0346(19) 0.0206(17) 0.0398(19) 0.0065(14) 0.0143(16) 0.0087(14)
O12 0.0429(19) 0.0198(16) 0.0220(17) 0.0025(13) 0.0097(15) 0.0071(14)
O13 0.0312(18) 0.0198(16) 0.0306(18) -0.0045(13) 0.0012(15) -0.0054(14)
O14 0.0339(18) 0.0271(17) 0.0192(16) -0.0018(13) 0.0015(14) -0.0017(14)
Cu1 0.0266(3) 0.0188(3) 0.0226(3) 0.0010(2) 0.0086(2) -0.0005(2)
Cu2 0.0340(3) 0.0178(3) 0.0227(3) -0.0014(2) 0.0100(3) -0.0024(2)
Gd1 0.02674(13) 0.01690(11) 0.01668(11) 0.00124(9) 0.00604(10) 0.00313(10)
Gd2 0.02359(12) 0.01669(11) 0.01930(11) -0.00091(9) 0.00493(10) 0.00076(10)

loop_
_atom_type_symbol
_atom_type_description
_atom_type_scat_dispersion_real
_atom_type_scat_dispersion_imag
_atom_type_scat_source
C C 0.0033 0.0016 'International Tables Vol C Tables 4.2.6.8 and 6.1.1.4'
H H 0 0 'International Tables Vol C Tables 4.2.6.8 and 6.1.1.4'
N N 0.0061 0.0033 'International Tables Vol C Tables 4.2.6.8 and 6.1.1.4'
O O 0.0106 0.006 'International Tables Vol C Tables 4.2.6.8 and 6.1.1.4'
Cu Cu 0.3201 1.2651 'International Tables Vol C Tables 4.2.6.8 and 6.1.1.4'
Gd Gd -0.1653 3.9035 'International Tables Vol C Tables 4.2.6.8 and 6.1.1.4'

loop_
_geom_angle_atom_site_label_1
_geom_angle_atom_site_label_2
_geom_angle_atom_site_label_3
_geom_angle
_geom_angle_site_symmetry_1
_geom_angle_site_symmetry_3
N1 C1 C2 106.9(3) . .
N1 C1 H1A 110.3 . .
C2 C1 H1A 110.3 . .
N1 C1 H1B 110.3 . .
C2 C1 H1B 110.3 . .
H1A C1 H1B 108.6 . .
N2 C2 C1 107.9(3) . .
N2 C2 H2A 110.1 . .
C1 C2 H2A 110.1 . .
N2 C2 H2B 110.1 . .
C1 C2 H2B 110.1 . .
H2A C2 H2B 108.4 . .
N2 C3 C4 107.5(3) . .
N2 C3 H3A 110.2 . .
C4 C3 H3A 110.2 . .
N2 C3 H3B 110.2 . .
C4 C3 H3B 110.2 . .
H3A C3 H3B 108.5 . .
O2 C4 C3 109.4(3) . .
O2 C4 C5 110.3(3) . .
C3 C4 C5 112.3(3) . .
O2 C4 H4 108.3 . .
C3 C4 H4 108.3 . .
C5 C4 H4 108.3 . .
C6 C5 C4 115.2(4) . .
C6 C5 H5A 108.5 . .
C4 C5 H5A 108.5 . .
C6 C5 H5B 108.5 . .
C4 C5 H5B 108.5 . .
H5A C5 H5B 107.5 . .
C5 C6 H6A 109.5 . .
C5 C6 H6B 109.5 . .
H6A C6 H6B 109.5 . .
C5 C6 H6C 109.5 . .
H6A C6 H6C 109.5 . .
H6B C6 H6C 109.5 . .
O3 C7 N1 123.2(4) . .
O3 C7 C8 118.5(3) . .
N1 C7 C8 118.1(3) . .
C9 C8 C13 118.4(3) . .
C9 C8 C7 115.8(3) . .
C13 C8 C7 125.7(3) . .
C10 C9 C8 122.2(4) . .
C10 C9 H9 118.9 . .
C8 C9 H9 118.9 . .
C9 C10 C11 118.9(4) . .
C9 C10 H10 120.5 . .
C11 C10 H10 120.5 . .
C12 C11 C10 120.6(4) . .
C12 C11 H11 119.7 . .
C10 C11 H11 119.7 . .
C11 C12 C13 122.0(4) . .
C11 C12 H12 119 . .
C13 C12 H12 119 . .
O1 C13 C12 118.2(3) . .
O1 C13 C8 123.9(3) . .
C12 C13 C8 117.9(3) . .
O4 C14 C15 124.2(4) . .
O4 C14 C17 114.6(4) . .
C15 C14 C17 121.2(4) . .
C14 C15 C16 125.5(4) . .
C14 C15 H15 117.3 . .
C16 C15 H15 117.3 . .
O5 C16 C15 124.0(4) . .
O5 C16 C21 114.7(3) . .
C15 C16 C21 121.4(4) . .
C20A C17 C18B 94.0(9) . .
C20A C17 C19B 117.9(12) . .
C18B C17 C19B 114.2(11) . .
C20A C17 C14 111.5(5) . .
C18B C17 C14 110.2(9) . .
C19B C17 C14 108.4(12) . .
C20A C17 C19A 106.4(6) . .
C18B C17 C19A 126.7(9) . .
C14 C17 C19A 107.0(5) . .
C20A C17 C18A 110.5(5) . .
C19B C17 C18A 92.9(9) . .
C14 C17 C18A 114.6(4) . .
C19A C17 C18A 106.4(5) . .
C18B C17 C20B 103.7(13) . .
C19B C17 C20B 119.8(15) . .
C14 C17 C20B 99.4(9) . .
C19A C17 C20B 106.3(13) . .
C18A C17 C20B 122.2(10) . .
C17 C18A H18A 109.5 . .
C17 C18A H18B 109.5 . .
C17 C18A H18C 109.5 . .
C17 C19A H19A 109.5 . .
C17 C19A H19B 109.5 . .
C17 C19A H19C 109.5 . .
C17 C20A H20A 109.5 . .
C17 C20A H20B 109.5 . .
C17 C20A H20C 109.5 . .
C17 C18B H18D 109.5 . .
C17 C18B H18E 109.5 . .
H18D C18B H18E 109.5 . .
C17 C18B H18F 109.5 . .
H18D C18B H18F 109.5 . .
H18E C18B H18F 109.5 . .
C17 C19B H19D 109.5 . .
C17 C19B H19E 109.5 . .
H19D C19B H19E 109.5 . .
C17 C19B H19F 109.5 . .
H19D C19B H19F 109.5 . .
H19E C19B H19F 109.5 . .
C17 C20B H20D 109.5 . .
C17 C20B H20E 109.5 . .
H20D C20B H20E 109.5 . .
C17 C20B H20F 109.5 . .
H20D C20B H20F 109.5 . .
H20E C20B H20F 109.5 . .
C22 C21 C23 109.9(4) . .
C22 C21 C24 109.6(4) . .
C23 C21 C24 108.5(4) . .
C22 C21 C16 107.3(3) . .
C23 C21 C16 107.6(3) . .
C24 C21 C16 113.9(3) . .
C21 C22 H22A 109.5 . .
C21 C22 H22B 109.5 . .
H22A C22 H22B 109.5 . .
C21 C22 H22C 109.5 . .
H22A C22 H22C 109.5 . .
H22B C22 H22C 109.5 . .
C21 C23 H23A 109.5 . .
C21 C23 H23B 109.5 . .
H23A C23 H23B 109.5 . .
C21 C23 H23C 109.5 . .
H23A C23 H23C 109.5 . .
H23B C23 H23C 109.5 . .
C21 C24 H24A 109.5 . .
C21 C24 H24B 109.5 . .
H24A C24 H24B 109.5 . .
C21 C24 H24C 109.5 . .
H24A C24 H24C 109.5 . .
H24B C24 H24C 109.5 . .
O6 C25 C26 124.3(4) . .
O6 C25 C28 117.2(4) . .
C26 C25 C28 118.5(4) . .
C27 C26 C25 124.3(4) . .
C27 C26 H26 117.8 . .
C25 C26 H26 117.8 . .
O7 C27 C26 122.7(4) . .
O7 C27 C32 114.8(4) . .
C26 C27 C32 122.5(4) . .
C31A C28 C29B 89.4(6) . .
C31A C28 C30A 113.8(11) . .
C29B C28 C30A 115.0(10) . .
C31A C28 C25 116.8(5) . .
C29B C28 C25 110.5(6) . .
C30A C28 C25 110.1(10) . .
C31A C28 C30B 106.4(12) . .
C29B C28 C30B 121.1(14) . .
C25 C28 C30B 111.3(10) . .
C31A C28 C29A 109.6(5) . .
C30A C28 C29A 98.1(11) . .
C25 C28 C29A 106.6(5) . .
C30B C28 C29A 105.7(13) . .
C29B C28 C31B 105.5(6) . .
C30A C28 C31B 112.0(11) . .
C25 C28 C31B 103.0(5) . .
C30B C28 C31B 103.4(12) . .
C29A C28 C31B 126.6(6) . .
C28 C29A H29A 109.5 . .
C28 C29A H29B 109.5 . .
C28 C29A H29C 109.5 . .
C28 C30A H30A 109.5 . .
C28 C30A H30B 109.5 . .
C28 C30A H30C 109.5 . .
C28 C31A H31A 109.5 . .
C28 C31A H31B 109.5 . .
C28 C31A H31C 109.5 . .
C28 C29B H29D 109.5 . .
C28 C29B H29E 109.5 . .
H29D C29B H29E 109.5 . .
C28 C29B H29F 109.5 . .
H29D C29B H29F 109.5 . .
H29E C29B H29F 109.5 . .
C28 C30B H30D 109.5 . .
C28 C30B H30E 109.5 . .
H30D C30B H30E 109.5 . .
C28 C30B H30F 109.5 . .
H30D C30B H30F 109.5 . .
H30E C30B H30F 109.5 . .
C28 C31B H31D 109.5 . .
C28 C31B H31E 109.5 . .
H31D C31B H31E 109.5 . .
C28 C31B H31F 109.5 . .
H31D C31B H31F 109.5 . .
H31E C31B H31F 109.5 . .
C33 C32 C34 109.5(4) . .
C33 C32 C27 107.3(4) . .
C34 C32 C27 113.4(4) . .
C33 C32 C35 109.5(4) . .
C34 C32 C35 109.1(4) . .
C27 C32 C35 108.1(3) . .
C32 C33 H33A 109.5 . .
C32 C33 H33B 109.5 . .
H33A C33 H33B 109.5 . .
C32 C33 H33C 109.5 . .
H33A C33 H33C 109.5 . .
H33B C33 H33C 109.5 . .
C32 C34 H34A 109.5 . .
C32 C34 H34B 109.5 . .
H34A C34 H34B 109.5 . .
C32 C34 H34C 109.5 . .
H34A C34 H34C 109.5 . .
H34B C34 H34C 109.5 . .
C32 C35 H35A 109.5 . .
C32 C35 H35B 109.5 . .
H35A C35 H35B 109.5 . .
C32 C35 H35C 109.5 . .
H35A C35 H35C 109.5 . .
H35B C35 H35C 109.5 . .
N3 C40 C41 107.5(3) . .
N3 C40 H40A 110.2 . .
C41 C40 H40A 110.2 . .
N3 C40 H40B 110.2 . .
C41 C40 H40B 110.2 . .
H40A C40 H40B 108.5 . .
N4 C41 C40 108.0(3) . .
N4 C41 H41A 110.1 . .
C40 C41 H41A 110.1 . .
N4 C41 H41B 110.1 . .
C40 C41 H41B 110.1 . .
H41A C41 H41B 108.4 . .
N4 C42 C43 108.8(3) . .
N4 C42 H42A 109.9 . .
C43 C42 H42A 109.9 . .
N4 C42 H42B 109.9 . .
C43 C42 H42B 109.9 . .
H42A C42 H42B 108.3 . .
O9 C43 C44 110.8(3) . .
O9 C43 C42 109.4(3) . .
C44 C43 C42 112.0(3) . .
O9 C43 H43 108.2 . .
C44 C43 H43 108.2 . .
C42 C43 H43 108.2 . .
C43 C44 C45 114.6(4) . .
C43 C44 H44A 108.6 . .
C45 C44 H44A 108.6 . .
C43 C44 H44B 108.6 . .
C45 C44 H44B 108.6 . .
H44A C44 H44B 107.6 . .
C44 C45 H45A 109.5 . .
C44 C45 H45B 109.5 . .
H45A C45 H45B 109.5 . .
C44 C45 H45C 109.5 . .
H45A C45 H45C 109.5 . .
H45B C45 H45C 109.5 . .
O8 C46 C47 116.9(4) . .
O8 C46 C51 124.7(4) . .
C47 C46 C51 118.5(4) . .
C48 C47 C46 122.2(4) . .
C48 C47 H47 118.9 . .
C46 C47 H47 118.9 . .
C47 C48 C49 119.8(4) . .
C47 C48 H48 120.1 . .
C49 C48 H48 120.1 . .
C50 C49 C48 119.1(4) . .
C50 C49 H49 120.4 . .
C48 C49 H49 120.4 . .
C49 C50 C51 122.3(4) . .
C49 C50 H50 118.8 . .
C51 C50 H50 118.8 . .
C46 C51 C50 118.0(4) . .
C46 C51 C74 126.5(4) . 3_956
C50 C51 C74 115.3(4) . 3_956
O11 C52 C53 124.0(4) . .
O11 C52 C55 115.6(4) . .
C53 C52 C55 120.3(4) . .
C54 C53 C52 124.6(4) . .
C54 C53 H53 117.7 . .
C52 C53 H53 117.7 . .
O10 C74 N3 122.1(4) . 3_956
O10 C74 C51 119.2(4) . 3_956
N3 C74 C51 118.7(4) 3_956 3_956
O12 C54 C53 124.0(4) . .
O12 C54 C59 114.7(4) . .
C53 C54 C59 121.3(4) . .
C57B C55 C58A 132.2(10) . .
C58A C55 C57A 112.0(5) . .
C57B C55 C52 118.8(9) . .
C58A C55 C52 106.2(4) . .
C57A C55 C52 112.9(4) . .
C57B C55 C56A 72.3(9) . .
C58A C55 C56A 110.5(5) . .
C57A C55 C56A 108.4(5) . .
C52 C55 C56A 106.7(4) . .
C57B C55 C56B 110.5(11) . .
C58A C55 C56B 58.8(8) . .
C57A C55 C56B 132.1(8) . .
C52 C55 C56B 114.7(7) . .
C56A C55 C56B 52.0(8) . .
C57B C55 C58B 104.1(12) . .
C57A C55 C58B 72.7(8) . .
C52 C55 C58B 109.3(7) . .
C56A C55 C58B 140.0(7) . .
C56B C55 C58B 96.4(11) . .
C55 C56A H56A 109.5 . .
C55 C56A H56B 109.5 . .
C55 C56A H56C 109.5 . .
C55 C57A H57A 109.5 . .
C55 C57A H57B 109.5 . .
C55 C57A H57C 109.5 . .
C55 C58A H58A 109.5 . .
C55 C58A H58B 109.5 . .
C55 C58A H58C 109.5 . .
C55 C56B H56D 109.5 . .
C55 C56B H56E 109.5 . .
H56D C56B H56E 109.5 . .
C55 C56B H56F 109.5 . .
H56D C56B H56F 109.5 . .
H56E C56B H56F 109.5 . .
C55 C57B H57D 109.5 . .
C55 C57B H57E 109.5 . .
H57D C57B H57E 109.5 . .
C55 C57B H57F 109.5 . .
H57D C57B H57F 109.5 . .
H57E C57B H57F 109.5 . .
C55 C58B H58D 109.5 . .
C55 C58B H58E 109.5 . .
H58D C58B H58E 109.5 . .
C55 C58B H58F 109.5 . .
H58D C58B H58F 109.5 . .
H58E C58B H58F 109.5 . .
C61 C59 C62 108.4(4) . .
C61 C59 C60 110.2(4) . .
C62 C59 C60 108.4(4) . .
C61 C59 C54 108.4(3) . .
C62 C59 C54 113.5(4) . .
C60 C59 C54 107.9(4) . .
C59 C60 H60A 109.5 . .
C59 C60 H60B 109.5 . .
H60A C60 H60B 109.5 . .
C59 C60 H60C 109.5 . .
H60A C60 H60C 109.5 . .
H60B C60 H60C 109.5 . .
C59 C61 H61A 109.5 . .
C59 C61 H61B 109.5 . .
H61A C61 H61B 109.5 . .
C59 C61 H61C 109.5 . .
H61A C61 H61C 109.5 . .
H61B C61 H61C 109.5 . .
C59 C62 H62A 109.5 . .
C59 C62 H62B 109.5 . .
H62A C62 H62B 109.5 . .
C59 C62 H62C 109.5 . .
H62A C62 H62C 109.5 . .
H62B C62 H62C 109.5 . .
O13 C63 C64 124.4(4) . .
O13 C63 C66 113.8(4) . .
C64 C63 C66 121.7(4) . .
C65 C64 C63 124.5(4) . .
C65 C64 H64 117.8 . .
C63 C64 H64 117.8 . .
O14 C65 C64 124.7(4) . .
O14 C65 C70 115.0(4) . .
C64 C65 C70 120.3(4) . .
C69B C66 C67A 113.2(13) . .
C69B C66 C68A 91.5(7) . .
C67A C66 C68A 109.2(9) . .
C69B C66 C63 113.0(8) . .
C67A C66 C63 112.0(7) . .
C68A C66 C63 116.4(5) . .
C69B C66 C67B 115.5(13) . .
C68A C66 C67B 116.9(11) . .
C63 C66 C67B 103.8(9) . .
C67A C66 C69A 106.2(10) . .
C68A C66 C69A 107.9(6) . .
C63 C66 C69A 104.4(6) . .
C67B C66 C69A 106.3(13) . .
C69B C66 C68B 109.9(6) . .
C67A C66 C68B 98.5(8) . .
C63 C66 C68B 109.3(3) . .
C67B C66 C68B 104.8(11) . .
C69A C66 C68B 126.2(5) . .
C66 C67A H67A 109.5 . .
C66 C67A H67B 109.5 . .
C66 C67A H67C 109.5 . .
C66 C67A H67D 105.8 . .
H67B C67A H67D 103.7 . .
H67C C67A H67D 118.6 . .
C66 C67A H67E 112.3 . .
H67A C67A H67E 96 . .
H67C C67A H67E 119.1 . .
H67D C67A H67E 89.8 . .
C66 C67A H67F 128.8 . .
H67A C67A H67F 92.6 . .
H67B C67A H67F 105.1 . .
H67D C67A H67F 101.2 . .
H67E C67A H67F 110.4 . .
C66 C68A H68A 109.5 . .
C66 C68A H68B 109.5 . .
C66 C68A H68C 109.5 . .
C66 C69A H69A 109.5 . .
C66 C69A H69B 109.5 . .
C66 C69A H69C 109.5 . .
C66 C67B H67D 110.4 . .
C66 C67B H67E 108.6 . .
H67D C67B H67E 111.1 . .
C66 C67B H67F 108.2 . .
H67D C67B H67F 110.5 . .
H67E C67B H67F 108 . .
C66 C68B H68D 109.5 . .
C66 C68B H68E 109.5 . .
H68D C68B H68E 109.5 . .
C66 C68B H68F 109.5 . .
H68D C68B H68F 109.5 . .
H68E C68B H68F 109.5 . .
C66 C69B H69D 109.5 . .
C66 C69B H69E 109.5 . .
H69D C69B H69E 109.5 . .
C66 C69B H69F 109.5 . .
H69D C69B H69F 109.5 . .
H69E C69B H69F 109.5 . .
C73A C70 C71A 111.2(7) . .
C73A C70 C72A 103.7(10) . .
C71A C70 C72A 109.5(5) . .
C73A C70 C72B 110.4(10) . .
C71A C70 C72B 93.2(8) . .
C73A C70 C65 118.9(6) . .
C71A C70 C65 107.6(5) . .
C72A C70 C65 105.5(5) . .
C72B C70 C65 112.6(8) . .
C73A C70 C71B 97.6(8) . .
C72A C70 C71B 125.0(10) . .
C72B C70 C71B 108.7(9) . .
C65 C70 C71B 107.2(8) . .
C71A C70 C73B 120.1(10) . .
C72A C70 C73B 106.2(10) . .
C72B C70 C73B 115.9(13) . .
C65 C70 C73B 107.0(7) . .
C71B C70 C73B 104.9(11) . .
C70 C71A H71A 109.5 . .
C70 C71A H71B 109.5 . .
C70 C71A H71C 109.5 . .
C70 C72A H72A 109.5 . .
C70 C72A H72B 109.5 . .
C70 C72A H72C 109.5 . .
C70 C73A H73A 109.5 . .
C70 C73A H73B 109.5 . .
C70 C73A H73C 109.5 . .
C70 C71B H71D 109.5 . .
C70 C71B H71E 109.5 . .
H71D C71B H71E 109.5 . .
C70 C71B H71F 109.5 . .
H71D C71B H71F 109.5 . .
H71E C71B H71F 109.5 . .
C70 C72B H72D 109.5 . .
C70 C72B H72E 109.5 . .
H72D C72B H72E 109.5 . .
C70 C72B H72F 109.5 . .
H72D C72B H72F 109.5 . .
H72E C72B H72F 109.5 . .
C70 C73B H73D 109.5 . .
C70 C73B H73E 109.5 . .
H73D C73B H73E 109.5 . .
C70 C73B H73F 109.5 . .
H73D C73B H73F 109.5 . .
H73E C73B H73F 109.5 . .
C7 N1 C1 117.4(3) . .
C7 N1 Cu1 125.5(3) . .
C1 N1 Cu1 112.7(2) . .
C2 N2 C3 119.1(3) . .
C2 N2 Cu1 105.7(2) . .
C3 N2 Cu1 104.7(2) . .
C2 N2 H2 109 . .
C3 N2 H2 109 . .
Cu1 N2 H2 109 . .
C74 N3 C40 118.0(3) 3_956 .
C74 N3 Cu2 125.1(3) 3_956 .
C40 N3 Cu2 113.1(3) . .
C42 N4 C41 120.0(3) . .
C42 N4 Cu2 104.1(2) . .
C41 N4 Cu2 105.4(2) . .
C42 N4 H4B 109 . .
C41 N4 H4B 109 . .
Cu2 N4 H4B 109 . .
C13 O1 Cu1 122.9(2) . .
C13 O1 Gd1 139.8(2) . .
Cu1 O1 Gd1 97.31(10) . .
C4 O2 Cu1 111.7(2) . .
C4 O2 Gd1 140.6(2) . .
Cu1 O2 Gd1 102.38(11) . .
C7 O3 Gd1 131.2(2) . 3_856
C14 O4 Gd1 136.3(3) . .
C16 O5 Gd1 135.2(2) . .
C25 O6 Gd1 136.6(3) . .
C27 O7 Gd1 140.7(3) . .
C46 O8 Cu2 121.7(2) . .
C46 O8 Gd2 139.0(2) . .
Cu2 O8 Gd2 94.12(10) . .
C43 O9 Cu2 112.4(2) . .
C43 O9 Gd2 137.3(2) . .
Cu2 O9 Gd2 100.61(11) . .
C74 O10 Gd2 146.5(3) . .
C52 O11 Gd2 128.2(3) . .
C54 O12 Gd2 128.9(3) . .
C63 O13 Gd2 136.4(3) . .
C65 O14 Gd2 135.6(3) . .
N1 Cu1 O1 97.75(12) . .
N1 Cu1 O2 171.45(13) . .
O1 Cu1 O2 89.41(11) . .
N1 Cu1 N2 86.43(13) . .
O1 Cu1 N2 173.71(13) . .
O2 Cu1 N2 86.84(12) . .
N1 Cu1 Gd1 145.01(10) . .
O1 Cu1 Gd1 48.04(8) . .
O2 Cu1 Gd1 42.99(8) . .
N2 Cu1 Gd1 127.05(10) . .
N3 Cu2 O8 98.47(13) . .
N3 Cu2 O9 172.80(13) . .
O8 Cu2 O9 88.60(11) . .
N3 Cu2 N4 86.21(14) . .
O8 Cu2 N4 174.16(13) . .
O9 Cu2 N4 86.83(12) . .
N3 Cu2 Gd2 142.63(10) . .
O8 Cu2 Gd2 50.22(8) . .
O9 Cu2 Gd2 44.26(7) . .
N4 Cu2 Gd2 124.10(10) . .
O7 Gd1 O4 87.78(10) . .
O7 Gd1 O2 99.07(10) . .
O4 Gd1 O2 165.42(9) . .
O7 Gd1 O3 140.21(10) . 3_856
O4 Gd1 O3 84.52(9) . 3_856
O2 Gd1 O3 97.94(9) . 3_856
O7 Gd1 O5 74.06(9) . .
O4 Gd1 O5 73.03(9) . .
O2 Gd1 O5 96.37(9) . .
O3 Gd1 O5 138.83(9) 3_856 .
O7 Gd1 O6 71.10(9) . .
O4 Gd1 O6 111.43(10) . .
O2 Gd1 O6 83.04(9) . .
O3 Gd1 O6 75.64(9) 3_856 .
O5 Gd1 O6 144.57(9) . .
O7 Gd1 O1 144.84(10) . .
O4 Gd1 O1 98.89(9) . .
O2 Gd1 O1 68.18(8) . .
O3 Gd1 O1 74.94(9) 3_856 .
O5 Gd1 O1 75.04(9) . .
O6 Gd1 O1 134.92(9) . .
O7 Gd1 Cu1 130.42(8) . .
O4 Gd1 Cu1 133.40(7) . .
O2 Gd1 Cu1 34.64(6) . .
O3 Gd1 Cu1 79.64(6) 3_856 .
O5 Gd1 Cu1 91.12(6) . .
O6 Gd1 Cu1 106.55(7) . .
O1 Gd1 Cu1 34.65(6) . .
O10 Gd2 O13 79.92(10) . .
O10 Gd2 O9 98.23(9) . .
O13 Gd2 O9 154.63(9) . .
O10 Gd2 O11 160.33(10) . .
O13 Gd2 O11 85.31(10) . .
O9 Gd2 O11 89.55(9) . .
O10 Gd2 O12 116.58(10) . .
O13 Gd2 O12 78.00(10) . .
O9 Gd2 O12 123.87(9) . .
O11 Gd2 O12 72.32(9) . .
O10 Gd2 O14 82.01(9) . .
O13 Gd2 O14 73.53(9) . .
O9 Gd2 O14 81.15(9) . .
O11 Gd2 O14 81.38(9) . .
O12 Gd2 O14 142.48(9) . .
O10 Gd2 O8 75.31(9) . .
O13 Gd2 O8 135.16(9) . .
O9 Gd2 O8 66.85(8) . .
O11 Gd2 O8 124.30(9) . .
O12 Gd2 O8 80.53(9) . .
O14 Gd2 O8 136.98(9) . .
O10 Gd2 Cu2 74.78(7) . .
O13 Gd2 Cu2 154.69(7) . .
O9 Gd2 Cu2 35.13(6) . .
O11 Gd2 Cu2 119.45(7) . .
O12 Gd2 Cu2 112.77(7) . .
O14 Gd2 Cu2 103.28(7) . .
O8 Gd2 Cu2 35.66(6) . .

loop_
_geom_bond_atom_site_label_1
_geom_bond_atom_site_label_2
_geom_bond_distance
_geom_bond_site_symmetry_2
C1 N1 1.452(4) .
C1 C2 1.510(5) .
C1 H1A 0.99 .
C1 H1B 0.99 .
C2 N2 1.452(5) .
C2 H2A 0.99 .
C2 H2B 0.99 .
C3 N2 1.479(5) .
C3 C4 1.507(5) .
C3 H3A 0.99 .
C3 H3B 0.99 .
C4 O2 1.412(4) .
C4 C5 1.517(5) .
C4 H4 1 .
C5 C6 1.510(5) .
C5 H5A 0.99 .
C5 H5B 0.99 .
C6 H6A 0.98 .
C6 H6B 0.98 .
C6 H6C 0.98 .
C7 O3 1.264(4) .
C7 N1 1.313(4) .
C7 C8 1.488(5) .
C8 C9 1.401(5) .
C8 C13 1.409(5) .
C9 C10 1.364(5) .
C9 H9 0.95 .
C10 C11 1.380(5) .
C10 H10 0.95 .
C11 C12 1.355(5) .
C11 H11 0.95 .
C12 C13 1.401(5) .
C12 H12 0.95 .
C13 O1 1.334(4) .
C14 O4 1.268(4) .
C14 C15 1.373(5) .
C14 C17 1.526(6) .
C15 C16 1.377(5) .
C15 H15 0.95 .
C16 O5 1.263(4) .
C16 C21 1.536(5) .
C17 C20A 1.478(12) .
C17 C18B 1.51(2) .
C17 C19B 1.51(3) .
C17 C19A 1.532(13) .
C17 C18A 1.539(9) .
C17 C20B 1.61(3) .
C18A H18A 0.98 .
C18A H18B 0.98 .
C18A H18C 0.98 .
C19A H19A 0.98 .
C19A H19B 0.98 .
C19A H19C 0.98 .
C20A H20A 0.98 .
C20A H20B 0.98 .
C20A H20C 0.98 .
C18B H18D 0.98 .
C18B H18E 0.98 .
C18B H18F 0.98 .
C19B H19D 0.98 .
C19B H19E 0.98 .
C19B H19F 0.98 .
C20B H20D 0.98 .
C20B H20E 0.98 .
C20B H20F 0.98 .
C21 C22 1.516(5) .
C21 C23 1.519(6) .
C21 C24 1.525(5) .
C22 H22A 0.98 .
C22 H22B 0.98 .
C22 H22C 0.98 .
C23 H23A 0.98 .
C23 H23B 0.98 .
C23 H23C 0.98 .
C24 H24A 0.98 .
C24 H24B 0.98 .
C24 H24C 0.98 .
C25 O6 1.256(4) .
C25 C26 1.384(5) .
C25 C28 1.540(5) .
C26 C27 1.379(5) .
C26 H26 0.95 .
C27 O7 1.263(4) .
C27 C32 1.523(5) .
C28 C31A 1.422(14) .
C28 C29B 1.471(14) .
C28 C30A 1.49(3) .
C28 C30B 1.54(3) .
C28 C29A 1.607(13) .
C28 C31B 1.669(16) .
C29A H29A 0.98 .
C29A H29B 0.98 .
C29A H29C 0.98 .
C30A H30A 0.98 .
C30A H30B 0.98 .
C30A H30C 0.98 .
C31A H31A 0.98 .
C31A H31B 0.98 .
C31A H31C 0.98 .
C29B H29D 0.98 .
C29B H29E 0.98 .
C29B H29F 0.98 .
C30B H30D 0.98 .
C30B H30E 0.98 .
C30B H30F 0.98 .
C31B H31D 0.98 .
C31B H31E 0.98 .
C31B H31F 0.98 .
C32 C33 1.516(6) .
C32 C34 1.518(5) .
C32 C35 1.526(6) .
C33 H33A 0.98 .
C33 H33B 0.98 .
C33 H33C 0.98 .
C34 H34A 0.98 .
C34 H34B 0.98 .
C34 H34C 0.98 .
C35 H35A 0.98 .
C35 H35B 0.98 .
C35 H35C 0.98 .
C40 N3 1.454(5) .
C40 C41 1.501(5) .
C40 H40A 0.99 .
C40 H40B 0.99 .
C41 N4 1.461(5) .
C41 H41A 0.99 .
C41 H41B 0.99 .
C42 N4 1.449(5) .
C42 C43 1.519(5) .
C42 H42A 0.99 .
C42 H42B 0.99 .
C43 O9 1.410(4) .
C43 C44 1.481(5) .
C43 H43 1 .
C44 C45 1.522(5) .
C44 H44A 0.99 .
C44 H44B 0.99 .
C45 H45A 0.98 .
C45 H45B 0.98 .
C45 H45C 0.98 .
C46 O8 1.334(4) .
C46 C47 1.388(5) .
C46 C51 1.402(5) .
C47 C48 1.373(5) .
C47 H47 0.95 .
C48 C49 1.378(6) .
C48 H48 0.95 .
C49 C50 1.367(5) .
C49 H49 0.95 .
C50 C51 1.407(5) .
C50 H50 0.95 .
C51 C74 1.478(5) 3_956
C52 O11 1.255(5) .
C52 C53 1.397(5) .
C52 C55 1.529(6) .
C53 C54 1.367(5) .
C53 H53 0.95 .
C74 O10 1.269(4) .
C74 N3 1.310(5) 3_956
C74 C51 1.478(5) 3_956
C54 O12 1.270(5) .
C54 C59 1.536(6) .
C55 C57B 1.41(2) .
C55 C58A 1.465(8) .
C55 C57A 1.522(8) .
C55 C56A 1.539(8) .
C55 C56B 1.569(19) .
C55 C58B 1.69(2) .
C56A H56A 0.98 .
C56A H56B 0.98 .
C56A H56C 0.98 .
C57A H57A 0.98 .
C57A H57B 0.98 .
C57A H57C 0.98 .
C58A H58A 0.98 .
C58A H58B 0.98 .
C58A H58C 0.98 .
C56B H56D 0.98 .
C56B H56E 0.98 .
C56B H56F 0.98 .
C57B H57D 0.98 .
C57B H57E 0.98 .
C57B H57F 0.98 .
C58B H58D 0.98 .
C58B H58E 0.98 .
C58B H58F 0.98 .
C59 C61 1.514(6) .
C59 C62 1.519(6) .
C59 C60 1.525(6) .
C60 H60A 0.98 .
C60 H60B 0.98 .
C60 H60C 0.98 .
C61 H61A 0.98 .
C61 H61B 0.98 .
C61 H61C 0.98 .
C62 H62A 0.98 .
C62 H62B 0.98 .
C62 H62C 0.98 .
C63 O13 1.255(5) .
C63 C64 1.386(6) .
C63 C66 1.533(6) .
C64 C65 1.384(6) .
C64 H64 0.95 .
C65 O14 1.255(5) .
C65 C70 1.538(6) .
C66 C69B 1.418(17) .
C66 C67A 1.46(2) .
C66 C68A 1.486(8) .
C66 C67B 1.59(3) .
C66 C69A 1.600(13) .
C66 C68B 1.618(5) .
C67A H67A 0.98 .
C67A H67B 0.98 .
C67A H67C 0.98 .
C67A H67D 1.1631 .
C67A H67E 1.0545 .
C67A H67F 0.8495 .
C68A H68A 0.98 .
C68A H68B 0.98 .
C68A H68C 0.98 .
C69A H69A 0.98 .
C69A H69B 0.98 .
C69A H69C 0.98 .
C67B H67D 0.9353 .
C67B H67E 0.9655 .
C67B H67F 0.9721 .
C68B H68D 0.98 .
C68B H68E 0.98 .
C68B H68F 0.98 .
C69B H69D 0.98 .
C69B H69E 0.98 .
C69B H69F 0.98 .
C70 C73A 1.48(2) .
C70 C71A 1.511(17) .
C70 C72A 1.520(17) .
C70 C72B 1.53(3) .
C70 C71B 1.55(2) .
C70 C73B 1.62(3) .
C71A H71A 0.98 .
C71A H71B 0.98 .
C71A H71C 0.98 .
C72A H72A 0.98 .
C72A H72B 0.98 .
C72A H72C 0.98 .
C73A H73A 0.98 .
C73A H73B 0.98 .
C73A H73C 0.98 .
C71B H71D 0.98 .
C71B H71E 0.98 .
C71B H71F 0.98 .
C72B H72D 0.98 .
C72B H72E 0.98 .
C72B H72F 0.98 .
C73B H73D 0.98 .
C73B H73E 0.98 .
C73B H73F 0.98 .
N1 Cu1 1.874(3) .
N2 Cu1 1.958(3) .
N2 H2 0.93 .
N3 C74 1.310(5) 3_956
N3 Cu2 1.873(3) .
N4 Cu2 1.971(3) .
N4 H4B 0.93 .
O1 Cu1 1.878(3) .
O1 Gd1 2.456(2) .
O2 Cu1 1.907(3) .
O2 Gd1 2.287(3) .
O3 Gd1 2.323(3) 3_856
O4 Gd1 2.287(3) .
O5 Gd1 2.326(3) .
O6 Gd1 2.356(3) .
O7 Gd1 2.278(3) .
O8 Cu2 1.889(2) .
O8 Gd2 2.490(2) .
O9 Cu2 1.892(2) .
O9 Gd2 2.295(2) .
O10 Gd2 2.261(3) .
O11 Gd2 2.305(3) .
O12 Gd2 2.311(3) .
O13 Gd2 2.285(3) .
O14 Gd2 2.315(3) .
Cu1 Gd1 3.2766(11) .
Cu2 Gd2 3.2321(9) .
Gd1 O3 2.323(3) 3_856
